data_7700956
loop_
_publ_author_name
'Stegemann, Frank'
'Touzani, Rachid Stefan'
'Janka, Oliver'

_publ_section_title
;
 Unusually strong heteroatomic bonding in the complex polyanion of
 intermetallic Ba<sub>6</sub>Pt<sub>22</sub>Al<sub>53</sub>.
;
_journal_issue 37
_journal_name_full 'Dalton transactions (Cambridge, England : 2003)'
_journal_page_first 14103
_journal_page_last 14114
_journal_paper_doi 10.1039/c9dt02653c
_journal_volume 48
_journal_year 2019
_chemical_formula_sum 'Al53 Ba6 Pt21.96'
_chemical_formula_weight 6538.8
_space_group_IT_number 193
_space_group_name_Hall '-P 6c 2'
_space_group_name_H-M_alt 'P 63/m c m'
_symmetry_cell_setting hexagonal
_symmetry_Int_Tables_number 193
_symmetry_space_group_name_Hall '-P 6c 2'
_symmetry_space_group_name_H-M 'P 63/m c m'
_cell_angle_alpha 90
_cell_angle_beta 90
_cell_angle_gamma 120
_cell_formula_units_Z 2
_cell_length_a 14.2490(2)
_cell_length_b 14.2490(2)
_cell_length_c 16.1127(3)
_cell_measurement_reflns_used 80707
_cell_measurement_temperature 90
_cell_measurement_theta_max 31.4
_cell_measurement_theta_min 2.52
_cell_volume 2833.14(8)
_diffrn_ambient_temperature 90
_diffrn_measured_fraction_theta_full 1
_diffrn_measured_fraction_theta_max 1
_diffrn_measurement_device 'four-circle diffractometer'
_diffrn_measurement_device_type 'Stoe StadiVari'
_diffrn_measurement_method '??integration method??'
_diffrn_radiation_monochromator graphite
_diffrn_radiation_probe x-ray
_diffrn_radiation_source 'X-ray tube'
_diffrn_radiation_type 'Mo K\a'
_diffrn_radiation_wavelength 0.71073
_diffrn_reflns_av_R_equivalents 0.0490
_diffrn_reflns_av_unetI/netI 0.0071
_diffrn_reflns_limit_h_max 20
_diffrn_reflns_limit_h_min -20
_diffrn_reflns_limit_k_max 20
_diffrn_reflns_limit_k_min -20
_diffrn_reflns_limit_l_max 23
_diffrn_reflns_limit_l_min -23
_diffrn_reflns_number 91439
_diffrn_reflns_theta_full 31.08
_diffrn_reflns_theta_max 31.08
_diffrn_reflns_theta_min 2.53
_exptl_absorpt_coefficient_mu 58.9
_exptl_absorpt_correction_T_max 0.170
_exptl_absorpt_correction_T_min 0.040
_exptl_absorpt_correction_type numerical
_exptl_crystal_colour silver
_exptl_crystal_density_diffrn 7.67
_exptl_crystal_description block
_exptl_crystal_F_000 5473
_exptl_crystal_size_max 0.080
_exptl_crystal_size_mid 0.055
_exptl_crystal_size_min 0.040
_refine_diff_density_max 1.92
_refine_diff_density_min -1.77
_refine_ls_extinction_coef 120(20)
_refine_ls_extinction_method 'B-C type 1 Lorentzian isotropic (Becker & Coppens, 1974)'
_refine_ls_goodness_of_fit_gt 1.93
_refine_ls_goodness_of_fit_ref 1.73
_refine_ls_number_constraints 0
_refine_ls_number_parameters 86
_refine_ls_number_reflns 1665
_refine_ls_number_restraints 0
_refine_ls_R_factor_all 0.0328
_refine_ls_R_factor_gt 0.0221
_refine_ls_shift/su_max 0.0005
_refine_ls_shift/su_mean 0.0001
_refine_ls_structure_factor_coef Fsqd
_refine_ls_weighting_details w=1/(\s^2^(I)+0.0004I^2^)
_refine_ls_weighting_scheme sigma
_refine_ls_wR_factor_gt 0.0573
_refine_ls_wR_factor_ref 0.0594
_reflns_number_gt 1260
_reflns_number_total 1665
_reflns_threshold_expression I>3\s(I)
_cod_data_source_file c9dt02653c1.cif
_cod_data_source_block I
_cod_depositor_comments
;
The following automatic conversions were performed:

'_diffrn_radiation_probe' value 'X-ray' changed to 'x-ray' according
to
/home/data/users/saulius/crontab/automatic-downloads/rss-feeds/RSC/lib/dictionaries/cif_core.dic
dictionary named 'cif_core.dic' version 2.4.2 from 2011-04-26.

Automatic conversion script
Id: cif_fix_values 4973 2017-02-22 13:04:09Z antanas 

 Adding full bibliography for 7700955--7700956.cif.
;
_cod_original_cell_volume 2833.1
_cod_original_sg_symbol_Hall '-P 6c;-2'
_cod_database_code 7700956

loop_
_space_group_symop_id
_space_group_symop_operation_xyz
1 x,y,z
2 -y,x-y,z
3 -x+y,-x,z
4 -x,-y,z+1/2
5 y,-x+y,z+1/2
6 x-y,x,z+1/2
7 y,x,-z+1/2
8 x-y,-y,-z+1/2
9 -x,-x+y,-z+1/2
10 -y,-x,-z
11 -x+y,y,-z
12 x,x-y,-z
13 -x,-y,-z
14 y,-x+y,-z
15 x-y,x,-z
16 x,y,-z+1/2
17 -y,x-y,-z+1/2
18 -x+y,-x,-z+1/2
19 -y,-x,z+1/2
20 -x+y,y,z+1/2
21 x,x-y,z+1/2
22 y,x,z
23 x-y,-y,z
24 -x,-x+y,z

loop_
_atom_site_label
_atom_site_type_symbol
_atom_site_fract_x
_atom_site_fract_y
_atom_site_fract_z
_atom_site_adp_type
_atom_site_U_iso_or_equiv
_atom_site_site_symmetry_multiplicity
_atom_site_occupancy
_atom_site_calc_flag
Ba Ba 0.25013(4) 0 0.06624(3) Uani 0.01420(14) 12 1 d
Pt1 Pt 0.50225(2) 0 0.14019(2) Uani 0.01311(10) 12 1 d
Pt2 Pt 0.16813(3) 0.33805(2) 0.25 Uani 0.01321(12) 12 1 d
Pt3 Pt 0.243522(13) 0.48704(3) 0 Uani 0.01301(9) 12 1 d
Pt4 Pt 0 0 0.14784(10) Uani 0.0161(7) 4 0.982(6) d
Pt5 Pt 0.333333 0.666667 0.25 Uani 0.01331(13) 4 1 d
Al1 Al 0.17647(17) 0.49201(16) 0.15554(14) Uani 0.0148(7) 24 1 d
Al2 Al 0.28626(16) 0.39282(16) 0.11062(12) Uani 0.0142(7) 24 1 d
Al3 Al 0.8140(2) 0 0.16345(19) Uani 0.0154(8) 12 1 d
Al4 Al 0.3676(3) 0.5028(2) 0.25 Uani 0.0149(10) 12 1 d
Al5 Al 0.55483(10) 0.1097(2) 0 Uani 0.0145(7) 12 1 d
Al6 Al 0.333333 0.666667 0.0834(2) Uani 0.0141(7) 8 1 d
Al7 Al 0.1444(3) 0 0.25 Uani 0.0148(12) 6 1 d
Al8 Al 0.3620(3) 0 0.25 Uani 0.0141(11) 6 1 d
Al9 Al 0 0 0 Uani 0.0188(16) 2 1 d

loop_
_atom_site_aniso_label
_atom_site_aniso_type_symbol
_atom_site_aniso_U_11
_atom_site_aniso_U_22
_atom_site_aniso_U_33
_atom_site_aniso_U_12
_atom_site_aniso_U_13
_atom_site_aniso_U_23
Ba Ba 0.01496(15) 0.0140(2) 0.0133(2) 0.00700(11) 0.00002(17) 0
Pt1 Pt 0.01286(12) 0.01250(14) 0.01384(16) 0.00625(7) -0.00003(11) 0
Pt2 Pt 0.01307(15) 0.01327(14) 0.01331(16) 0.00661(12) 0 0
Pt3 Pt 0.01282(11) 0.01322(13) 0.01313(14) 0.00661(6) -0.00013(12) 0
Pt4 Pt 0.0137(8) 0.0137(8) 0.0211(12) 0.0068(4) 0 0
Pt5 Pt 0.01322(15) 0.01322(15) 0.0135(2) 0.00661(7) 0 0
Al1 Al 0.0145(8) 0.0146(9) 0.0154(10) 0.0075(7) -0.0002(7) -0.0004(7)
Al2 Al 0.0147(8) 0.0155(8) 0.0136(8) 0.0084(7) 0.0005(6) 0.0007(7)
Al3 Al 0.0151(9) 0.0136(12) 0.0170(13) 0.0068(6) -0.0012(9) 0
Al4 Al 0.0134(12) 0.0148(13) 0.0158(13) 0.0066(10) 0 0
Al5 Al 0.0133(8) 0.0139(11) 0.0164(12) 0.0069(5) 0.0006(10) 0
Al6 Al 0.0143(8) 0.0143(8) 0.0137(15) 0.0071(4) 0 0
Al7 Al 0.0130(12) 0.0127(16) 0.0186(19) 0.0063(8) 0 0
Al8 Al 0.0145(12) 0.0133(17) 0.0140(17) 0.0067(8) 0 0
Al9 Al 0.0188(18) 0.0188(18) 0.019(3) 0.0094(9) 0 0

loop_
_atom_type_symbol
_atom_type_scat_dispersion_real
_atom_type_scat_dispersion_imag
_atom_type_scat_source
Al 0.0645 0.0514 'International Tables Vol C tables 4.2.6.8 and 6.1.1.1'
Ba -0.3244 2.2819 'International Tables Vol C tables 4.2.6.8 and 6.1.1.1'
Pt -1.7033 8.3905 'International Tables Vol C tables 4.2.6.8 and 6.1.1.1'

loop_
_geom_angle_atom_site_label_1
_geom_angle_atom_site_label_2
_geom_angle_atom_site_label_3
_geom_angle_site_symmetry_1
_geom_angle_site_symmetry_3
_geom_angle
Pt1 Ba Pt2 . 3_555 74.206(14)
Pt1 Ba Pt2 . 7_555 74.206(12)
Pt1 Ba Pt3 . 3_555 70.088(11)
Pt1 Ba Pt3 . 14_555 70.087(13)
Pt1 Ba Pt4 . . 141.40(3)
Pt1 Ba Al1 . 3_555 42.02(4)
Pt1 Ba Al1 . 22_555 42.02(5)
Pt1 Ba Al2 . 3_555 86.51(5)
Pt1 Ba Al2 . 12_555 84.71(5)
Pt1 Ba Al2 . 14_555 84.71(5)
Pt1 Ba Al2 . 22_555 86.51(4)
Pt1 Ba Al3 . 2_545 117.21(4)
Pt1 Ba Al3 . 3_665 117.21(5)
Pt1 Ba Al3 . 11_655 122.21(5)
Pt1 Ba Al5 . . 39.70(3)
Pt1 Ba Al5 . 13_655 39.700(13)
Pt1 Ba Al7 . . 98.62(6)
Pt1 Ba Al8 . . 43.36(6)
Pt1 Ba Al9 . . 178.323(17)
Pt2 Ba Pt2 3_555 7_555 70.031(13)
Pt2 Ba Pt3 3_555 3_555 75.875(10)
Pt2 Ba Pt3 3_555 14_555 135.852(16)
Pt2 Ba Pt4 3_555 . 74.38(2)
Pt2 Ba Al1 3_555 3_555 43.75(5)
Pt2 Ba Al1 3_555 22_555 90.64(4)
Pt2 Ba Al2 3_555 3_555 43.54(3)
Pt2 Ba Al2 3_555 12_555 117.42(5)
Pt2 Ba Al2 3_555 14_555 154.95(6)
Pt2 Ba Al2 3_555 22_555 113.57(3)
Pt2 Ba Al3 3_555 2_545 44.03(4)
Pt2 Ba Al3 3_555 3_665 91.10(5)
Pt2 Ba Al3 3_555 11_655 143.000(16)
Pt2 Ba Al5 3_555 . 113.80(3)
Pt2 Ba Al5 3_555 13_655 90.63(3)
Pt2 Ba Al7 3_555 . 43.70(3)
Pt2 Ba Al8 3_555 . 43.26(3)
Pt2 Ba Al9 3_555 . 104.445(15)
Pt2 Ba Pt3 7_555 3_555 135.852(16)
Pt2 Ba Pt3 7_555 14_555 75.875(9)
Pt2 Ba Pt4 7_555 . 74.38(2)
Pt2 Ba Al1 7_555 3_555 90.64(4)
Pt2 Ba Al1 7_555 22_555 43.75(4)
Pt2 Ba Al2 7_555 3_555 113.57(3)
Pt2 Ba Al2 7_555 12_555 154.95(4)
Pt2 Ba Al2 7_555 14_555 117.42(4)
Pt2 Ba Al2 7_555 22_555 43.54(3)
Pt2 Ba Al3 7_555 2_545 91.10(5)
Pt2 Ba Al3 7_555 3_665 44.03(5)
Pt2 Ba Al3 7_555 11_655 143.000(16)
Pt2 Ba Al5 7_555 . 90.63(2)
Pt2 Ba Al5 7_555 13_655 113.80(2)
Pt2 Ba Al7 7_555 . 43.70(3)
Pt2 Ba Al8 7_555 . 43.26(3)
Pt2 Ba Al9 7_555 . 104.445(14)
Pt3 Ba Pt3 3_555 14_555 113.841(18)
Pt3 Ba Pt4 3_555 . 122.158(12)
Pt3 Ba Al1 3_555 3_555 45.25(4)
Pt3 Ba Al1 3_555 22_555 111.55(5)
Pt3 Ba Al2 3_555 3_555 40.41(5)
Pt3 Ba Al2 3_555 12_555 41.60(5)
Pt3 Ba Al2 3_555 14_555 84.42(6)
Pt3 Ba Al2 3_555 22_555 151.77(4)
Pt3 Ba Al3 3_555 2_545 83.03(5)
Pt3 Ba Al3 3_555 3_665 163.07(4)
Pt3 Ba Al3 3_555 11_655 79.67(2)
Pt3 Ba Al5 3_555 . 78.14(4)
Pt3 Ba Al5 3_555 13_655 38.85(3)
Pt3 Ba Al7 3_555 . 118.21(2)
Pt3 Ba Al8 3_555 . 92.59(3)
Pt3 Ba Al9 3_555 . 110.666(12)
Pt3 Ba Pt4 14_555 . 122.158(13)
Pt3 Ba Al1 14_555 3_555 111.55(5)
Pt3 Ba Al1 14_555 22_555 45.25(4)
Pt3 Ba Al2 14_555 3_555 151.77(6)
Pt3 Ba Al2 14_555 12_555 84.42(4)
Pt3 Ba Al2 14_555 14_555 41.60(4)
Pt3 Ba Al2 14_555 22_555 40.41(4)
Pt3 Ba Al3 14_555 2_545 163.07(5)
Pt3 Ba Al3 14_555 3_665 83.03(4)
Pt3 Ba Al3 14_555 11_655 79.67(2)
Pt3 Ba Al5 14_555 . 38.85(4)
Pt3 Ba Al5 14_555 13_655 78.14(3)
Pt3 Ba Al7 14_555 . 118.21(2)
Pt3 Ba Al8 14_555 . 92.59(4)
Pt3 Ba Al9 14_555 . 110.666(14)
Pt4 Ba Al1 . 3_555 117.18(5)
Pt4 Ba Al1 . 22_555 117.18(5)
Pt4 Ba Al2 . 3_555 85.97(6)
Pt4 Ba Al2 . 12_555 130.10(5)
Pt4 Ba Al2 . 14_555 130.10(6)
Pt4 Ba Al2 . 22_555 85.97(4)
Pt4 Ba Al3 . 2_545 42.23(5)
Pt4 Ba Al3 . 3_665 42.23(4)
Pt4 Ba Al3 . 11_655 96.39(5)
Pt4 Ba Al5 . . 159.69(4)
Pt4 Ba Al5 . 13_655 159.69(3)
Pt4 Ba Al7 . . 42.78(6)
Pt4 Ba Al8 . . 98.04(7)
Pt4 Ba Al9 . . 36.92(2)
Al1 Ba Al1 3_555 22_555 79.47(6)
Al1 Ba Al2 3_555 3_555 44.83(6)
Al1 Ba Al2 3_555 12_555 82.27(7)
Al1 Ba Al2 3_555 14_555 111.21(8)
Al1 Ba Al2 3_555 22_555 122.94(5)
Al1 Ba Al3 3_555 2_545 78.85(6)
Al1 Ba Al3 3_555 3_665 128.98(7)
Al1 Ba Al3 3_555 11_655 124.34(5)
Al1 Ba Al5 3_555 . 75.77(6)
Al1 Ba Al5 3_555 13_655 46.91(5)
Al1 Ba Al7 3_555 . 85.13(6)
Al1 Ba Al8 3_555 . 47.43(5)
Al1 Ba Al9 3_555 . 137.46(4)
Al1 Ba Al2 22_555 3_555 122.94(6)
Al1 Ba Al2 22_555 12_555 111.21(6)
Al1 Ba Al2 22_555 14_555 82.27(5)
Al1 Ba Al2 22_555 22_555 44.83(6)
Al1 Ba Al3 22_555 2_545 128.98(6)
Al1 Ba Al3 22_555 3_665 78.85(6)
Al1 Ba Al3 22_555 11_655 124.34(5)
Al1 Ba Al5 22_555 . 46.91(5)
Al1 Ba Al5 22_555 13_655 75.77(5)
Al1 Ba Al7 22_555 . 85.13(6)
Al1 Ba Al8 22_555 . 47.43(5)
Al1 Ba Al9 22_555 . 137.46(5)
Al2 Ba Al2 3_555 12_555 77.71(6)
Al2 Ba Al2 3_555 14_555 123.24(7)
Al2 Ba Al2 3_555 22_555 157.11(5)
Al2 Ba Al3 3_555 2_545 44.06(7)
Al2 Ba Al3 3_555 3_665 122.84(6)
Al2 Ba Al3 3_555 11_655 101.08(3)
Al2 Ba Al5 3_555 . 112.98(7)
Al2 Ba Al5 3_555 13_655 73.73(6)
Al2 Ba Al7 3_555 . 79.77(4)
Al2 Ba Al8 3_555 . 79.98(4)
Al2 Ba Al9 3_555 . 93.17(5)
Al2 Ba Al2 12_555 14_555 45.69(7)
Al2 Ba Al2 12_555 22_555 123.24(5)
Al2 Ba Al3 12_555 2_545 110.82(6)
Al2 Ba Al3 12_555 3_665 148.75(8)
Al2 Ba Al3 12_555 11_655 43.39(6)
Al2 Ba Al5 12_555 . 64.36(4)
Al2 Ba Al5 12_555 13_655 45.70(5)
Al2 Ba Al7 12_555 . 156.98(4)
Al2 Ba Al8 12_555 . 124.24(8)
Al2 Ba Al9 12_555 . 96.83(5)
Al2 Ba Al2 14_555 22_555 77.71(6)
Al2 Ba Al3 14_555 2_545 148.75(6)
Al2 Ba Al3 14_555 3_665 110.82(7)
Al2 Ba Al3 14_555 11_655 43.39(5)
Al2 Ba Al5 14_555 . 45.70(5)
Al2 Ba Al5 14_555 13_655 64.36(6)
Al2 Ba Al7 14_555 . 156.98(5)
Al2 Ba Al8 14_555 . 124.24(7)
Al2 Ba Al9 14_555 . 96.83(5)
Al2 Ba Al3 22_555 2_545 122.84(6)
Al2 Ba Al3 22_555 3_665 44.06(5)
Al2 Ba Al3 22_555 11_655 101.08(3)
Al2 Ba Al5 22_555 . 73.73(6)
Al2 Ba Al5 22_555 13_655 112.98(5)
Al2 Ba Al7 22_555 . 79.77(3)
Al2 Ba Al8 22_555 . 79.98(4)
Al2 Ba Al9 22_555 . 93.17(4)
Al3 Ba Al3 2_545 3_665 80.07(6)
Al3 Ba Al3 2_545 11_655 106.01(6)
Al3 Ba Al5 2_545 . 154.58(6)
Al3 Ba Al5 2_545 13_655 117.58(5)
Al3 Ba Al7 2_545 . 47.49(6)
Al3 Ba Al8 2_545 . 84.88(6)
Al3 Ba Al9 2_545 . 61.64(4)
Al3 Ba Al3 3_665 11_655 106.01(6)
Al3 Ba Al5 3_665 . 117.58(5)
Al3 Ba Al5 3_665 13_655 154.58(5)
Al3 Ba Al7 3_665 . 47.49(5)
Al3 Ba Al8 3_665 . 84.88(7)
Al3 Ba Al9 3_665 . 61.64(5)
Al3 Ba Al5 11_655 . 87.35(4)
Al3 Ba Al5 11_655 13_655 87.35(4)
Al3 Ba Al7 11_655 . 139.17(7)
Al3 Ba Al8 11_655 . 165.58(8)
Al3 Ba Al9 11_655 . 59.46(4)
Al5 Ba Al5 . 13_655 40.01(5)
Al5 Ba Al7 . . 130.44(5)
Al5 Ba Al8 . . 79.11(6)
Al5 Ba Al9 . . 141.71(3)
Al5 Ba Al7 13_655 . 130.44(6)
Al5 Ba Al8 13_655 . 79.11(6)
Al5 Ba Al9 13_655 . 141.708(17)
Al7 Ba Al8 . . 55.26(8)
Al7 Ba Al9 . . 79.70(6)
Al8 Ba Al9 . . 134.96(6)
Ba Pt1 Pt1 . 8_555 108.349(13)
Ba Pt1 Al1 . 3_555 61.19(8)
Ba Pt1 Al1 . 22_555 61.19(4)
Ba Pt1 Al2 . 2_655 138.59(4)
Ba Pt1 Al2 . 24_655 138.59(6)
Ba Pt1 Al4 . 2_655 122.80(6)
Ba Pt1 Al4 . 9_655 122.80(11)
Ba Pt1 Al5 . . 73.65(4)
Ba Pt1 Al5 . 13_655 73.65(5)
Ba Pt1 Al8 . . 59.86(6)
Pt1 Pt1 Al1 8_555 3_555 84.55(5)
Pt1 Pt1 Al1 8_555 22_555 84.55(5)
Pt1 Pt1 Al2 8_555 2_655 100.34(5)
Pt1 Pt1 Al2 8_555 24_655 100.34(4)
Pt1 Pt1 Al4 8_555 2_655 46.91(7)
Pt1 Pt1 Al4 8_555 9_655 46.91(5)
Pt1 Pt1 Al5 8_555 . 149.07(5)
Pt1 Pt1 Al5 8_555 13_655 149.07(5)
Pt1 Pt1 Al8 8_555 . 48.49(6)
Al1 Pt1 Al1 3_555 22_555 113.61(9)
Al1 Pt1 Al2 3_555 2_655 93.47(9)
Al1 Pt1 Al2 3_555 24_655 152.87(11)
Al1 Pt1 Al4 3_555 2_655 65.26(9)
Al1 Pt1 Al4 3_555 9_655 131.27(7)
Al1 Pt1 Al5 3_555 . 120.33(6)
Al1 Pt1 Al5 3_555 13_655 69.20(6)
Al1 Pt1 Al8 3_555 . 62.18(7)
Al1 Pt1 Al2 22_555 2_655 152.87(6)
Al1 Pt1 Al2 22_555 24_655 93.47(9)
Al1 Pt1 Al4 22_555 2_655 131.27(9)
Al1 Pt1 Al4 22_555 9_655 65.26(12)
Al1 Pt1 Al5 22_555 . 69.20(8)
Al1 Pt1 Al5 22_555 13_655 120.33(8)
Al1 Pt1 Al8 22_555 . 62.18(5)
Al2 Pt1 Al2 2_655 24_655 59.43(9)
Al2 Pt1 Al4 2_655 2_655 60.72(9)
Al2 Pt1 Al4 2_655 9_655 98.60(12)
Al2 Pt1 Al5 2_655 . 96.38(8)
Al2 Pt1 Al5 2_655 13_655 66.52(7)
Al2 Pt1 Al8 2_655 . 139.05(6)
Al2 Pt1 Al4 24_655 2_655 98.60(9)
Al2 Pt1 Al4 24_655 9_655 60.72(8)
Al2 Pt1 Al5 24_655 . 66.52(6)
Al2 Pt1 Al5 24_655 13_655 96.38(6)
Al2 Pt1 Al8 24_655 . 139.05(7)
Al4 Pt1 Al4 2_655 9_655 80.21(11)
Al4 Pt1 Al5 2_655 . 157.10(10)
Al4 Pt1 Al5 2_655 13_655 105.02(9)
Al4 Pt1 Al8 2_655 . 78.75(9)
Al4 Pt1 Al5 9_655 . 105.02(7)
Al4 Pt1 Al5 9_655 13_655 157.10(7)
Al4 Pt1 Al8 9_655 . 78.75(9)
Al5 Pt1 Al5 . 13_655 61.84(7)
Al5 Pt1 Al8 . . 124.02(7)
Al5 Pt1 Al8 13_655 . 124.02(6)
Ba Pt2 Ba 2_555 7_555 109.941(13)
Ba Pt2 Al1 2_555 . 63.88(4)
Ba Pt2 Al1 2_555 16_555 120.66(6)
Ba Pt2 Al2 2_555 . 67.99(4)
Ba Pt2 Al2 2_555 16_555 177.02(4)
Ba Pt2 Al3 2_555 3_665 67.05(7)
Ba Pt2 Al3 2_555 9_665 117.26(6)
Ba Pt2 Al4 2_555 . 122.84(2)
Ba Pt2 Al7 2_555 2_555 62.12(3)
Ba Pt2 Al8 2_555 2_555 63.14(3)
Ba Pt2 Al1 7_555 . 120.66(6)
Ba Pt2 Al1 7_555 16_555 63.88(4)
Ba Pt2 Al2 7_555 . 177.02(4)
Ba Pt2 Al2 7_555 16_555 67.99(4)
Ba Pt2 Al3 7_555 3_665 117.26(6)
Ba Pt2 Al3 7_555 9_665 67.05(7)
Ba Pt2 Al4 7_555 . 122.84(2)
Ba Pt2 Al7 7_555 2_555 62.12(3)
Ba Pt2 Al8 7_555 2_555 63.14(3)
Al1 Pt2 Al1 . 16_555 70.92(7)
Al1 Pt2 Al2 . . 60.71(8)
Al1 Pt2 Al2 . 16_555 118.93(6)
Al1 Pt2 Al3 . 3_665 112.91(8)
Al1 Pt2 Al3 . 9_665 171.89(8)
Al1 Pt2 Al4 . . 71.14(8)
Al1 Pt2 Al7 . 2_555 121.37(7)
Al1 Pt2 Al8 . 2_555 63.06(8)
Al1 Pt2 Al2 16_555 . 118.93(6)
Al1 Pt2 Al2 16_555 16_555 60.71(8)
Al1 Pt2 Al3 16_555 3_665 171.89(8)
Al1 Pt2 Al3 16_555 9_665 112.91(8)
Al1 Pt2 Al4 16_555 . 71.14(8)
Al1 Pt2 Al7 16_555 2_555 121.37(7)
Al1 Pt2 Al8 16_555 2_555 63.06(8)
Al2 Pt2 Al2 . 16_555 113.98(6)
Al2 Pt2 Al3 . 3_665 60.12(8)
Al2 Pt2 Al3 . 9_665 111.73(9)
Al2 Pt2 Al4 . . 59.91(4)
Al2 Pt2 Al7 . 2_555 114.91(5)
Al2 Pt2 Al8 . 2_555 116.79(6)
Al2 Pt2 Al3 16_555 3_665 111.73(9)
Al2 Pt2 Al3 16_555 9_665 60.12(8)
Al2 Pt2 Al4 16_555 . 59.91(4)
Al2 Pt2 Al7 16_555 2_555 114.91(5)
Al2 Pt2 Al8 16_555 2_555 116.79(6)
Al3 Pt2 Al3 3_665 9_665 62.37(9)
Al3 Pt2 Al4 3_665 . 102.90(9)
Al3 Pt2 Al7 3_665 2_555 63.47(7)
Al3 Pt2 Al8 3_665 2_555 124.96(8)
Al3 Pt2 Al4 9_665 . 102.90(9)
Al3 Pt2 Al7 9_665 2_555 63.47(7)
Al3 Pt2 Al8 9_665 2_555 124.96(8)
Al4 Pt2 Al7 . 2_555 163.66(11)
Al4 Pt2 Al8 . 2_555 122.81(11)
Al7 Pt2 Al8 2_555 2_555 73.53(10)
Ba Pt3 Ba 2_555 12_555 70.788(14)
Ba Pt3 Pt3 2_555 2_665 162.634(9)
Ba Pt3 Pt3 2_555 3_565 117.228(14)
Ba Pt3 Al1 2_555 . 63.85(4)
Ba Pt3 Al1 2_555 11_555 118.55(4)
Ba Pt3 Al2 2_555 . 70.18(4)
Ba Pt3 Al2 2_555 11_555 64.90(5)
Ba Pt3 Al5 2_555 14_565 78.48(5)
Ba Pt3 Al5 2_555 15_555 137.58(4)
Ba Pt3 Al6 2_555 . 122.88(5)
Ba Pt3 Al6 2_555 10_665 148.36(2)
Ba Pt3 Pt3 12_555 2_665 117.228(14)
Ba Pt3 Pt3 12_555 3_565 162.634(9)
Ba Pt3 Al1 12_555 . 118.55(5)
Ba Pt3 Al1 12_555 11_555 63.85(5)
Ba Pt3 Al2 12_555 . 64.90(5)
Ba Pt3 Al2 12_555 11_555 70.18(8)
Ba Pt3 Al5 12_555 14_565 137.58(5)
Ba Pt3 Al5 12_555 15_555 78.48(4)
Ba Pt3 Al6 12_555 . 148.36(2)
Ba Pt3 Al6 12_555 10_665 122.88(5)
Pt3 Pt3 Pt3 2_665 3_565 60.000(13)
Pt3 Pt3 Al1 2_665 . 99.45(4)
Pt3 Pt3 Al1 2_665 11_555 78.26(4)
Pt3 Pt3 Al2 2_665 . 98.49(4)
Pt3 Pt3 Al2 2_665 11_555 131.54(4)
Pt3 Pt3 Al5 2_665 14_565 100.71(6)
Pt3 Pt3 Al5 2_665 15_555 40.71(4)
Pt3 Pt3 Al6 2_665 . 42.22(4)
Pt3 Pt3 Al6 2_665 10_665 42.22(4)
Pt3 Pt3 Al1 3_565 . 78.26(5)
Pt3 Pt3 Al1 3_565 11_555 99.45(6)
Pt3 Pt3 Al2 3_565 . 131.54(5)
Pt3 Pt3 Al2 3_565 11_555 98.49(7)
Pt3 Pt3 Al5 3_565 14_565 40.71(5)
Pt3 Pt3 Al5 3_565 15_555 100.71(4)
Pt3 Pt3 Al6 3_565 . 42.22(4)
Pt3 Pt3 Al6 3_565 10_665 42.22(4)
Al1 Pt3 Al1 . 11_555 177.39(6)
Al1 Pt3 Al2 . . 62.15(8)
Al1 Pt3 Al2 . 11_555 119.24(8)
Al1 Pt3 Al5 . 14_565 69.24(6)
Al1 Pt3 Al5 . 15_555 109.84(5)
Al1 Pt3 Al6 . . 59.91(7)
Al1 Pt3 Al6 . 10_665 117.54(7)
Al1 Pt3 Al2 11_555 . 119.24(9)
Al1 Pt3 Al2 11_555 11_555 62.15(8)
Al1 Pt3 Al5 11_555 14_565 109.84(7)
Al1 Pt3 Al5 11_555 15_555 69.24(6)
Al1 Pt3 Al6 11_555 . 117.54(7)
Al1 Pt3 Al6 11_555 10_665 59.91(7)
Al2 Pt3 Al2 . 11_555 124.17(7)
Al2 Pt3 Al5 . 14_565 129.88(6)
Al2 Pt3 Al5 . 15_555 70.61(5)
Al2 Pt3 Al6 . . 91.63(7)
Al2 Pt3 Al6 . 10_665 140.57(5)
Al2 Pt3 Al5 11_555 14_565 70.61(9)
Al2 Pt3 Al5 11_555 15_555 129.88(7)
Al2 Pt3 Al6 11_555 . 140.57(8)
Al2 Pt3 Al6 11_555 10_665 91.63(7)
Al5 Pt3 Al5 14_565 15_555 141.43(7)
Al5 Pt3 Al6 14_565 . 73.59(5)
Al5 Pt3 Al6 14_565 10_665 73.59(5)
Al5 Pt3 Al6 15_555 . 73.59(4)
Al5 Pt3 Al6 15_555 10_665 73.59(4)
Al6 Pt3 Al6 . 10_665 62.44(9)
Ba Pt4 Ba . 2_555 108.68(3)
Ba Pt4 Ba . 3_555 108.68(3)
Ba Pt4 Pt4 . 7_555 110.25(3)
Ba Pt4 Al3 . 1_455 165.17(9)
Ba Pt4 Al3 . 2_545 64.26(3)
Ba Pt4 Al3 . 3_665 64.26(7)
Ba Pt4 Al7 . . 58.91(5)
Ba Pt4 Al7 . 2_555 125.628(16)
Ba Pt4 Al7 . 3_555 125.63(10)
Ba Pt4 Al9 . . 69.75(3)
Ba Pt4 Ba 2_555 3_555 108.68(3)
Ba Pt4 Pt4 2_555 7_555 110.25(3)
Ba Pt4 Al3 2_555 1_455 64.26(3)
Ba Pt4 Al3 2_555 2_545 165.17(9)
Ba Pt4 Al3 2_555 3_665 64.26(7)
Ba Pt4 Al7 2_555 . 125.628(16)
Ba Pt4 Al7 2_555 2_555 58.91(5)
Ba Pt4 Al7 2_555 3_555 125.63(10)
Ba Pt4 Al9 2_555 . 69.75(3)
Ba Pt4 Pt4 3_555 7_555 110.25(3)
Ba Pt4 Al3 3_555 1_455 64.26(3)
Ba Pt4 Al3 3_555 2_545 64.26(3)
Ba Pt4 Al3 3_555 3_665 165.17(9)
Ba Pt4 Al7 3_555 . 125.628(18)
Ba Pt4 Al7 3_555 2_555 125.628(18)
Ba Pt4 Al7 3_555 3_555 58.91(4)
Ba Pt4 Al9 3_555 . 69.75(3)
Pt4 Pt4 Al3 7_555 1_455 84.58(8)
Pt4 Pt4 Al3 7_555 2_545 84.58(8)
Pt4 Pt4 Al3 7_555 3_665 84.58(8)
Pt4 Pt4 Al7 7_555 . 51.34(6)
Pt4 Pt4 Al7 7_555 2_555 51.34(6)
Pt4 Pt4 Al7 7_555 3_555 51.34(5)
Pt4 Pt4 Al9 7_555 . 180
Al3 Pt4 Al3 1_455 2_545 119.12(2)
Al3 Pt4 Al3 1_455 3_665 119.12(8)
Al3 Pt4 Al7 1_455 . 135.92(11)
Al3 Pt4 Al7 1_455 2_555 63.41(5)
Al3 Pt4 Al7 1_455 3_555 63.41(11)
Al3 Pt4 Al9 1_455 . 95.42(8)
Al3 Pt4 Al3 2_545 3_665 119.12(8)
Al3 Pt4 Al7 2_545 . 63.41(5)
Al3 Pt4 Al7 2_545 2_555 135.92(11)
Al3 Pt4 Al7 2_545 3_555 63.41(11)
Al3 Pt4 Al9 2_545 . 95.42(8)
Al3 Pt4 Al7 3_665 . 63.41(7)
Al3 Pt4 Al7 3_665 2_555 63.41(7)
Al3 Pt4 Al7 3_665 3_555 135.92(10)
Al3 Pt4 Al9 3_665 . 95.42(8)
Al7 Pt4 Al7 . 2_555 85.10(7)
Al7 Pt4 Al7 . 3_555 85.10(9)
Al7 Pt4 Al9 . . 128.66(6)
Al7 Pt4 Al7 2_555 3_555 85.10(9)
Al7 Pt4 Al9 2_555 . 128.66(6)
Al7 Pt4 Al9 3_555 . 128.66(5)
Al1 Pt5 Al1 . 2_665 93.59(7)
Al1 Pt5 Al1 . 3_565 93.59(7)
Al1 Pt5 Al1 . 16_555 65.37(6)
Al1 Pt5 Al1 . 17_665 130.23(9)
Al1 Pt5 Al1 . 18_565 130.23(8)
Al1 Pt5 Al4 . . 68.35(8)
Al1 Pt5 Al4 . 2_665 147.10(4)
Al1 Pt5 Al4 . 3_565 61.92(8)
Al1 Pt5 Al6 . . 57.31(4)
Al1 Pt5 Al6 . 16_555 122.69(4)
Al1 Pt5 Al1 2_665 3_565 93.59(9)
Al1 Pt5 Al1 2_665 16_555 130.23(9)
Al1 Pt5 Al1 2_665 17_665 65.37(7)
Al1 Pt5 Al1 2_665 18_565 130.23(7)
Al1 Pt5 Al4 2_665 . 61.92(8)
Al1 Pt5 Al4 2_665 2_665 68.35(10)
Al1 Pt5 Al4 2_665 3_565 147.10(5)
Al1 Pt5 Al6 2_665 . 57.31(5)
Al1 Pt5 Al6 2_665 16_555 122.69(5)
Al1 Pt5 Al1 3_565 16_555 130.23(8)
Al1 Pt5 Al1 3_565 17_665 130.23(7)
Al1 Pt5 Al1 3_565 18_565 65.37(7)
Al1 Pt5 Al4 3_565 . 147.10(5)
Al1 Pt5 Al4 3_565 2_665 61.92(9)
Al1 Pt5 Al4 3_565 3_565 68.35(9)
Al1 Pt5 Al6 3_565 . 57.31(5)
Al1 Pt5 Al6 3_565 16_555 122.69(5)
Al1 Pt5 Al1 16_555 17_665 93.59(7)
Al1 Pt5 Al1 16_555 18_565 93.59(7)
Al1 Pt5 Al4 16_555 . 68.35(8)
Al1 Pt5 Al4 16_555 2_665 147.10(4)
Al1 Pt5 Al4 16_555 3_565 61.92(8)
Al1 Pt5 Al6 16_555 . 122.69(4)
Al1 Pt5 Al6 16_555 16_555 57.31(4)
Al1 Pt5 Al1 17_665 18_565 93.59(9)
Al1 Pt5 Al4 17_665 . 61.92(8)
Al1 Pt5 Al4 17_665 2_665 68.35(10)
Al1 Pt5 Al4 17_665 3_565 147.10(5)
Al1 Pt5 Al6 17_665 . 122.69(5)
Al1 Pt5 Al6 17_665 16_555 57.31(5)
Al1 Pt5 Al4 18_565 . 147.10(5)
Al1 Pt5 Al4 18_565 2_665 61.92(9)
Al1 Pt5 Al4 18_565 3_565 68.35(9)
Al1 Pt5 Al6 18_565 . 122.69(5)
Al1 Pt5 Al6 18_565 16_555 57.31(5)
Al4 Pt5 Al4 . 2_665 120.00(12)
Al4 Pt5 Al4 . 3_565 120.00(10)
Al4 Pt5 Al6 . . 90
Al4 Pt5 Al6 . 16_555 90
Al4 Pt5 Al4 2_665 3_565 120.00(13)
Al4 Pt5 Al6 2_665 . 90
Al4 Pt5 Al6 2_665 16_555 90
Al4 Pt5 Al6 3_565 . 90
Al4 Pt5 Al6 3_565 16_555 90
Al6 Pt5 Al6 . 16_555 180
Ba Al1 Pt1 2_555 2_555 76.79(5)
Ba Al1 Pt2 2_555 . 72.37(5)
Ba Al1 Pt3 2_555 . 70.90(5)
Ba Al1 Pt5 2_555 . 168.45(10)
Ba Al1 Al1 2_555 16_555 114.98(6)
Ba Al1 Al2 2_555 . 71.49(6)
Ba Al1 Al2 2_555 3_565 112.97(7)
Ba Al1 Al4 2_555 . 116.72(10)
Ba Al1 Al4 2_555 3_565 129.79(11)
Ba Al1 Al5 2_555 14_565 76.30(7)
Ba Al1 Al6 2_555 . 128.03(10)
Ba Al1 Al8 2_555 2_555 65.43(6)
Pt1 Al1 Pt2 2_555 . 117.45(7)
Pt1 Al1 Pt3 2_555 . 106.16(8)
Pt1 Al1 Pt5 2_555 . 111.33(9)
Pt1 Al1 Al1 2_555 16_555 95.45(9)
Pt1 Al1 Al2 2_555 . 147.06(9)
Pt1 Al1 Al2 2_555 3_565 43.79(6)
Pt1 Al1 Al4 2_555 . 155.00(10)
Pt1 Al1 Al4 2_555 3_565 57.16(10)
Pt1 Al1 Al5 2_555 14_565 55.89(8)
Pt1 Al1 Al6 2_555 . 106.95(9)
Pt1 Al1 Al8 2_555 2_555 60.13(8)
Pt2 Al1 Pt3 . . 112.70(10)
Pt2 Al1 Pt5 . . 96.28(7)
Pt2 Al1 Al1 . 16_555 54.54(6)
Pt2 Al1 Al2 . . 60.65(7)
Pt2 Al1 Al2 . 3_565 151.45(9)
Pt2 Al1 Al4 . . 54.53(7)
Pt2 Al1 Al4 . 3_565 110.13(9)
Pt2 Al1 Al5 . 14_565 148.57(9)
Pt2 Al1 Al6 . . 134.93(11)
Pt2 Al1 Al8 . 2_555 57.74(8)
Pt3 Al1 Pt5 . . 112.97(7)
Pt3 Al1 Al1 . 16_555 158.39(12)
Pt3 Al1 Al2 . . 55.04(7)
Pt3 Al1 Al2 . 3_565 95.04(7)
Pt3 Al1 Al4 . . 98.38(9)
Pt3 Al1 Al4 . 3_565 136.72(10)
Pt3 Al1 Al5 . 14_565 52.79(7)
Pt3 Al1 Al6 . . 58.09(7)
Pt3 Al1 Al8 . 2_555 136.11(8)
Pt5 Al1 Al1 . 16_555 57.31(5)
Pt5 Al1 Al2 . . 101.37(9)
Pt5 Al1 Al2 . 3_565 77.99(6)
Pt5 Al1 Al4 . . 52.64(7)
Pt5 Al1 Al4 . 3_565 55.44(9)
Pt5 Al1 Al5 . 14_565 114.92(9)
Pt5 Al1 Al6 . . 58.80(7)
Pt5 Al1 Al8 . 2_555 110.72(9)
Al1 Al1 Al2 16_555 . 105.67(11)
Al1 Al1 Al2 16_555 3_565 100.90(9)
Al1 Al1 Al4 16_555 . 60.13(8)
Al1 Al1 Al4 16_555 3_565 57.07(9)
Al1 Al1 Al5 16_555 14_565 147.45(13)
Al1 Al1 Al6 16_555 . 116.11(9)
Al1 Al1 Al8 16_555 2_555 56.01(6)
Al2 Al1 Al2 . 3_565 147.78(9)
Al2 Al1 Al4 . . 54.58(8)
Al2 Al1 Al4 . 3_565 155.53(13)
Al2 Al1 Al5 . 14_565 106.88(11)
Al2 Al1 Al6 . . 86.33(8)
Al2 Al1 Al8 . 2_555 112.08(12)
Al2 Al1 Al4 3_565 . 130.23(8)
Al2 Al1 Al4 3_565 3_565 43.84(7)
Al2 Al1 Al5 3_565 14_565 48.50(8)
Al2 Al1 Al6 3_565 . 65.54(6)
Al2 Al1 Al8 3_565 2_555 97.74(12)
Al4 Al1 Al4 . 3_565 101.15(11)
Al4 Al1 Al5 . 14_565 144.70(9)
Al4 Al1 Al6 . . 81.88(8)
Al4 Al1 Al8 . 2_555 104.61(9)
Al4 Al1 Al5 3_565 14_565 91.71(12)
Al4 Al1 Al6 3_565 . 86.97(9)
Al4 Al1 Al8 3_565 2_555 74.34(11)
Al5 Al1 Al6 14_565 . 65.98(8)
Al5 Al1 Al8 14_565 2_555 110.51(10)
Al6 Al1 Al8 . 2_555 161.03(14)
Ba Al2 Ba 2_555 12_555 72.84(4)
Ba Al2 Pt1 2_555 3_665 178.89(8)
Ba Al2 Pt2 2_555 . 68.46(4)
Ba Al2 Pt3 2_555 . 69.41(5)
Ba Al2 Al1 2_555 . 63.68(6)
Ba Al2 Al1 2_555 2_665 137.49(10)
Ba Al2 Al2 2_555 22_555 119.44(7)
Ba Al2 Al3 2_555 3_665 67.27(7)
Ba Al2 Al4 2_555 . 122.59(11)
Ba Al2 Al4 2_555 7_555 140.51(7)
Ba Al2 Al5 2_555 3_665 137.32(6)
Ba Al2 Al5 2_555 15_555 122.70(9)
Ba Al2 Al6 2_555 . 97.52(7)
Ba Al2 Pt1 12_555 3_665 106.15(8)
Ba Al2 Pt2 12_555 . 130.23(6)
Ba Al2 Pt3 12_555 . 73.50(5)
Ba Al2 Al1 12_555 . 126.17(9)
Ba Al2 Al1 12_555 2_665 127.31(6)
Ba Al2 Al2 12_555 22_555 67.16(7)
Ba Al2 Al3 12_555 3_665 76.74(8)
Ba Al2 Al4 12_555 . 163.33(13)
Ba Al2 Al4 12_555 7_555 108.23(8)
Ba Al2 Al5 12_555 3_665 64.83(4)
Ba Al2 Al5 12_555 15_555 77.55(5)
Ba Al2 Al6 12_555 . 115.67(8)
Pt1 Al2 Pt2 3_665 . 112.64(7)
Pt1 Al2 Pt3 3_665 . 109.92(7)
Pt1 Al2 Al1 3_665 . 116.90(8)
Pt1 Al2 Al1 3_665 2_665 42.75(6)
Pt1 Al2 Al2 3_665 22_555 60.29(7)
Pt1 Al2 Al3 3_665 3_665 113.07(12)
Pt1 Al2 Al4 3_665 . 58.47(8)
Pt1 Al2 Al4 3_665 7_555 40.11(5)
Pt1 Al2 Al5 3_665 3_665 41.62(4)
Pt1 Al2 Al5 3_665 15_555 56.41(6)
Pt1 Al2 Al6 3_665 . 82.47(5)
Pt2 Al2 Pt3 . . 118.11(11)
Pt2 Al2 Al1 . . 58.64(7)
Pt2 Al2 Al1 . 2_665 102.43(7)
Pt2 Al2 Al2 . 22_555 106.97(9)
Pt2 Al2 Al3 . 3_665 60.23(8)
Pt2 Al2 Al4 . . 59.15(7)
Pt2 Al2 Al4 . 7_555 84.44(6)
Pt2 Al2 Al5 . 3_665 147.56(9)
Pt2 Al2 Al5 . 15_555 150.98(9)
Pt2 Al2 Al6 . . 99.54(9)
Pt3 Al2 Al1 . . 62.81(8)
Pt3 Al2 Al1 . 2_665 80.86(7)
Pt3 Al2 Al2 . 22_555 132.88(10)
Pt3 Al2 Al3 . 3_665 132.82(10)
Pt3 Al2 Al4 . . 116.19(12)
Pt3 Al2 Al4 . 7_555 149.94(7)
Pt3 Al2 Al5 . 3_665 92.89(6)
Pt3 Al2 Al5 . 15_555 55.48(7)
Pt3 Al2 Al6 . . 45.38(6)
Al1 Al2 Al1 . 2_665 76.05(8)
Al1 Al2 Al2 . 22_555 164.24(11)
Al1 Al2 Al3 . 3_665 111.23(11)
Al1 Al2 Al4 . . 69.96(12)
Al1 Al2 Al4 . 7_555 125.41(9)
Al1 Al2 Al5 . 3_665 142.21(8)
Al1 Al2 Al5 . 15_555 100.11(10)
Al1 Al2 Al6 . . 46.40(6)
Al1 Al2 Al2 2_665 22_555 103.03(8)
Al1 Al2 Al3 2_665 3_665 145.83(10)
Al1 Al2 Al4 2_665 . 47.02(6)
Al1 Al2 Al4 2_665 7_555 74.61(7)
Al1 Al2 Al5 2_665 3_665 71.55(6)
Al1 Al2 Al5 2_665 15_555 50.18(5)
Al1 Al2 Al6 2_665 . 41.34(6)
Al2 Al2 Al3 22_555 3_665 60.74(10)
Al2 Al2 Al4 22_555 . 97.66(12)
Al2 Al2 Al4 22_555 7_555 41.36(7)
Al2 Al2 Al5 22_555 3_665 47.38(6)
Al2 Al2 Al5 22_555 15_555 90.75(10)
Al2 Al2 Al6 22_555 . 140.24(7)
Al3 Al2 Al4 3_665 . 102.43(11)
Al3 Al2 Al4 3_665 7_555 74.53(9)
Al3 Al2 Al5 3_665 3_665 106.50(11)
Al3 Al2 Al5 3_665 15_555 147.36(13)
Al3 Al2 Al6 3_665 . 157.60(12)
Al4 Al2 Al4 . 7_555 56.30(11)
Al4 Al2 Al5 . 3_665 100.09(9)
Al4 Al2 Al5 . 15_555 96.52(7)
Al4 Al2 Al6 . . 71.14(10)
Al4 Al2 Al5 7_555 3_665 63.15(5)
Al4 Al2 Al5 7_555 15_555 94.98(8)
Al4 Al2 Al6 7_555 . 115.45(7)
Al5 Al2 Al5 3_665 15_555 43.38(7)
Al5 Al2 Al6 3_665 . 95.83(5)
Al5 Al2 Al6 15_555 . 54.58(7)
Ba Al3 Ba 2_655 3_655 119.75(9)
Ba Al3 Ba 2_655 11_655 68.42(5)
Ba Al3 Pt2 2_655 2_655 170.73(9)
Ba Al3 Pt2 2_655 9_655 68.918(15)
Ba Al3 Pt4 2_655 1_655 73.51(5)
Ba Al3 Al2 2_655 2_655 118.80(11)
Ba Al3 Al2 2_655 24_655 68.67(5)
Ba Al3 Al3 2_655 8_555 116.03(5)
Ba Al3 Al7 2_655 2_655 61.61(5)
Ba Al3 Al7 2_655 3_655 129.17(11)
Ba Al3 Al9 2_655 1_655 61.18(4)
Ba Al3 Ba 3_655 11_655 68.42(5)
Ba Al3 Pt2 3_655 2_655 68.918(16)
Ba Al3 Pt2 3_655 9_655 170.73(9)
Ba Al3 Pt4 3_655 1_655 73.51(5)
Ba Al3 Al2 3_655 2_655 68.67(8)
Ba Al3 Al2 3_655 24_655 118.80(10)
Ba Al3 Al3 3_655 8_555 116.03(5)
Ba Al3 Al7 3_655 2_655 129.17(12)
Ba Al3 Al7 3_655 3_655 61.61(5)
Ba Al3 Al9 3_655 1_655 61.18(4)
Ba Al3 Pt2 11_655 2_655 114.69(7)
Ba Al3 Pt2 11_655 9_655 114.69(7)
Ba Al3 Pt4 11_655 1_655 98.44(9)
Ba Al3 Al2 11_655 2_655 59.87(7)
Ba Al3 Al2 11_655 24_655 59.87(7)
Ba Al3 Al3 11_655 8_555 166.14(12)
Ba Al3 Al7 11_655 2_655 128.75(7)
Ba Al3 Al7 11_655 3_655 128.75(8)
Ba Al3 Al9 11_655 1_655 59.05(5)
Pt2 Al3 Pt2 2_655 9_655 102.24(10)
Pt2 Al3 Pt4 2_655 1_655 113.71(8)
Pt2 Al3 Al2 2_655 2_655 59.66(7)
Pt2 Al3 Al2 2_655 24_655 104.82(10)
Pt2 Al3 Al3 2_655 8_555 58.82(6)
Pt2 Al3 Al7 2_655 2_655 116.46(11)
Pt2 Al3 Al7 2_655 3_655 56.57(7)
Pt2 Al3 Al9 2_655 1_655 128.07(5)
Pt2 Al3 Pt4 9_655 1_655 113.71(8)
Pt2 Al3 Al2 9_655 2_655 104.82(12)
Pt2 Al3 Al2 9_655 24_655 59.66(6)
Pt2 Al3 Al3 9_655 8_555 58.82(6)
Pt2 Al3 Al7 9_655 2_655 56.57(8)
Pt2 Al3 Al7 9_655 3_655 116.46(12)
Pt2 Al3 Al9 9_655 1_655 128.07(5)
Pt4 Al3 Al2 1_655 2_655 141.22(11)
Pt4 Al3 Al2 1_655 24_655 141.22(10)
Pt4 Al3 Al3 1_655 8_555 95.42(12)
Pt4 Al3 Al7 1_655 2_655 57.81(8)
Pt4 Al3 Al7 1_655 3_655 57.81(9)
Pt4 Al3 Al9 1_655 1_655 39.40(5)
Al2 Al3 Al2 2_655 24_655 58.52(10)
Al2 Al3 Al3 2_655 8_555 108.44(11)
Al2 Al3 Al7 2_655 2_655 160.91(14)
Al2 Al3 Al7 2_655 3_655 108.62(9)
Al2 Al3 Al9 2_655 1_655 110.72(10)
Al2 Al3 Al3 24_655 8_555 108.44(11)
Al2 Al3 Al7 24_655 2_655 108.62(9)
Al2 Al3 Al7 24_655 3_655 160.91(13)
Al2 Al3 Al9 24_655 1_655 110.72(10)
Al3 Al3 Al7 8_555 2_655 59.94(7)
Al3 Al3 Al7 8_555 3_655 59.94(8)
Al3 Al3 Al9 8_555 1_655 134.82(11)
Al7 Al3 Al7 2_655 3_655 79.58(12)
Al7 Al3 Al9 2_655 1_655 86.55(7)
Al7 Al3 Al9 3_655 1_655 86.55(9)
Pt1 Al4 Pt1 3_665 9_665 86.18(12)
Pt1 Al4 Pt2 3_665 . 116.38(8)
Pt1 Al4 Pt5 3_665 . 118.75(7)
Pt1 Al4 Al1 3_665 . 106.91(5)
Pt1 Al4 Al1 3_665 2_665 57.58(8)
Pt1 Al4 Al1 3_665 16_555 166.25(9)
Pt1 Al4 Al1 3_665 17_665 101.92(11)
Pt1 Al4 Al2 3_665 . 60.81(6)
Pt1 Al4 Al2 3_665 7_555 91.17(11)
Pt1 Al4 Al2 3_665 16_555 132.05(17)
Pt1 Al4 Al2 3_665 22_555 41.29(5)
Pt1 Al4 Al4 3_665 7_555 49.90(7)
Pt1 Al4 Al6 3_665 . 81.14(4)
Pt1 Al4 Al6 3_665 16_555 145.59(8)
Pt1 Al4 Al8 3_665 3_665 51.68(7)
Pt1 Al4 Pt2 9_665 . 116.38(8)
Pt1 Al4 Pt5 9_665 . 118.75(7)
Pt1 Al4 Al1 9_665 . 166.25(9)
Pt1 Al4 Al1 9_665 2_665 101.92(11)
Pt1 Al4 Al1 9_665 16_555 106.91(5)
Pt1 Al4 Al1 9_665 17_665 57.58(8)
Pt1 Al4 Al2 9_665 . 132.05(17)
Pt1 Al4 Al2 9_665 7_555 41.29(5)
Pt1 Al4 Al2 9_665 16_555 60.81(6)
Pt1 Al4 Al2 9_665 22_555 91.17(11)
Pt1 Al4 Al4 9_665 7_555 49.90(7)
Pt1 Al4 Al6 9_665 . 145.59(8)
Pt1 Al4 Al6 9_665 16_555 81.14(4)
Pt1 Al4 Al8 9_665 3_665 51.68(7)
Pt2 Al4 Pt5 . . 101.32(13)
Pt2 Al4 Al1 . . 54.33(7)
Pt2 Al4 Al1 . 2_665 141.16(10)
Pt2 Al4 Al1 . 16_555 54.33(7)
Pt2 Al4 Al1 . 17_665 141.16(10)
Pt2 Al4 Al2 . . 60.94(6)
Pt2 Al4 Al2 . 7_555 77.52(7)
Pt2 Al4 Al2 . 16_555 60.94(6)
Pt2 Al4 Al2 . 22_555 77.52(7)
Pt2 Al4 Al4 . 7_555 99.37(10)
Pt2 Al4 Al6 . . 97.87(9)
Pt2 Al4 Al6 . 16_555 97.87(9)
Pt2 Al4 Al8 . 3_665 159.37(17)
Pt5 Al4 Al1 . . 59.01(9)
Pt5 Al4 Al1 . 2_665 62.64(9)
Pt5 Al4 Al1 . 16_555 59.01(9)
Pt5 Al4 Al1 . 17_665 62.64(9)
Pt5 Al4 Al2 . . 107.84(12)
Pt5 Al4 Al2 . 7_555 145.41(5)
Pt5 Al4 Al2 . 16_555 107.84(12)
Pt5 Al4 Al2 . 22_555 145.41(5)
Pt5 Al4 Al4 . 7_555 159.31(11)
Pt5 Al4 Al6 . . 45.77(5)
Pt5 Al4 Al6 . 16_555 45.77(5)
Pt5 Al4 Al8 . 3_665 99.31(11)
Al1 Al4 Al1 . 2_665 89.00(10)
Al1 Al4 Al1 . 16_555 59.75(10)
Al1 Al4 Al1 . 17_665 121.61(15)
Al1 Al4 Al2 . . 55.46(9)
Al1 Al4 Al2 . 7_555 131.80(8)
Al1 Al4 Al2 . 16_555 106.08(12)
Al1 Al4 Al2 . 22_555 95.95(7)
Al1 Al4 Al4 . 7_555 136.74(8)
Al1 Al4 Al6 . . 44.27(5)
Al1 Al4 Al6 . 16_555 89.87(11)
Al1 Al4 Al8 . 3_665 140.51(9)
Al1 Al4 Al1 2_665 16_555 121.61(15)
Al1 Al4 Al1 2_665 17_665 65.86(8)
Al1 Al4 Al2 2_665 . 89.15(6)
Al1 Al4 Al2 2_665 7_555 136.43(14)
Al1 Al4 Al2 2_665 16_555 154.98(9)
Al1 Al4 Al2 2_665 22_555 96.34(9)
Al1 Al4 Al4 2_665 7_555 100.48(12)
Al1 Al4 Al6 2_665 . 44.76(7)
Al1 Al4 Al6 2_665 16_555 93.95(10)
Al1 Al4 Al8 2_665 3_665 51.77(9)
Al1 Al4 Al1 16_555 17_665 89.00(10)
Al1 Al4 Al2 16_555 . 106.08(12)
Al1 Al4 Al2 16_555 7_555 95.95(7)
Al1 Al4 Al2 16_555 16_555 55.46(9)
Al1 Al4 Al2 16_555 22_555 131.80(8)
Al1 Al4 Al4 16_555 7_555 136.74(8)
Al1 Al4 Al6 16_555 . 89.87(11)
Al1 Al4 Al6 16_555 16_555 44.27(5)
Al1 Al4 Al8 16_555 3_665 140.51(9)
Al1 Al4 Al2 17_665 . 154.98(9)
Al1 Al4 Al2 17_665 7_555 96.34(9)
Al1 Al4 Al2 17_665 16_555 89.15(6)
Al1 Al4 Al2 17_665 22_555 136.43(14)
Al1 Al4 Al4 17_665 7_555 100.48(12)
Al1 Al4 Al6 17_665 . 93.95(10)
Al1 Al4 Al6 17_665 16_555 44.76(7)
Al1 Al4 Al8 17_665 3_665 51.77(9)
Al2 Al4 Al2 . 7_555 101.66(11)
Al2 Al4 Al2 . 16_555 115.82(10)
Al2 Al4 Al2 . 22_555 40.97(9)
Al2 Al4 Al4 . 7_555 82.34(11)
Al2 Al4 Al6 . . 66.84(7)
Al2 Al4 Al6 . 16_555 145.17(15)
Al2 Al4 Al8 . 3_665 112.25(10)
Al2 Al4 Al2 7_555 16_555 40.97(9)
Al2 Al4 Al2 7_555 22_555 68.79(8)
Al2 Al4 Al4 7_555 7_555 41.36(6)
Al2 Al4 Al6 7_555 . 168.25(8)
Al2 Al4 Al6 7_555 16_555 99.75(5)
Al2 Al4 Al8 7_555 3_665 85.51(11)
Al2 Al4 Al2 16_555 22_555 101.66(11)
Al2 Al4 Al4 16_555 7_555 82.34(11)
Al2 Al4 Al6 16_555 . 145.17(15)
Al2 Al4 Al6 16_555 16_555 66.84(7)
Al2 Al4 Al8 16_555 3_665 112.25(10)
Al2 Al4 Al4 22_555 7_555 41.36(6)
Al2 Al4 Al6 22_555 . 99.75(5)
Al2 Al4 Al6 22_555 16_555 168.25(8)
Al2 Al4 Al8 22_555 3_665 85.51(11)
Al4 Al4 Al6 7_555 . 130.73(6)
Al4 Al4 Al6 7_555 16_555 130.73(6)
Al4 Al4 Al8 7_555 3_665 60.00(11)
Al6 Al4 Al6 . 16_555 91.54(10)
Al6 Al4 Al8 . 3_665 96.48(7)
Al6 Al4 Al8 16_555 3_665 96.48(7)
Ba Al5 Ba . 11_655 139.99(7)
Ba Al5 Pt1 . . 66.65(3)
Ba Al5 Pt1 . 11_655 92.56(3)
Ba Al5 Pt3 . 14_555 62.67(4)
Ba Al5 Pt3 . 15_655 154.87(9)
Ba Al5 Al1 . 15_655 137.51(7)
Ba Al5 Al1 . 22_555 56.80(4)
Ba Al5 Al2 . 2_655 99.71(5)
Ba Al5 Al2 . 12_555 50.81(4)
Ba Al5 Al2 . 14_555 56.74(5)
Ba Al5 Al2 . 24_655 122.65(5)
Ba Al5 Al5 . 13_655 70.00(5)
Ba Al5 Al6 . 13_665 115.19(8)
Ba Al5 Al6 . 22_555 100.92(6)
Ba Al5 Pt1 11_655 . 92.56(8)
Ba Al5 Pt1 11_655 11_655 66.65(5)
Ba Al5 Pt3 11_655 14_555 154.87(5)
Ba Al5 Pt3 11_655 15_655 62.67(5)
Ba Al5 Al1 11_655 15_655 56.80(8)
Ba Al5 Al1 11_655 22_555 137.51(7)
Ba Al5 Al2 11_655 2_655 50.81(5)
Ba Al5 Al2 11_655 12_555 99.71(7)
Ba Al5 Al2 11_655 14_555 122.65(7)
Ba Al5 Al2 11_655 24_655 56.74(7)
Ba Al5 Al5 11_655 13_655 70.00(8)
Ba Al5 Al6 11_655 13_665 100.92(4)
Ba Al5 Al6 11_655 22_555 115.19(4)
Pt1 Al5 Pt1 . 11_655 118.16(10)
Pt1 Al5 Pt3 . 14_555 110.15(6)
Pt1 Al5 Pt3 . 15_655 109.02(4)
Pt1 Al5 Al1 . 15_655 149.31(13)
Pt1 Al5 Al1 . 22_555 54.91(5)
Pt1 Al5 Al2 . 2_655 42.00(5)
Pt1 Al5 Al2 . 12_555 92.70(6)
Pt1 Al5 Al2 . 14_555 122.02(6)
Pt1 Al5 Al2 . 24_655 57.06(5)
Pt1 Al5 Al5 . 13_655 59.08(5)
Pt1 Al5 Al6 . 13_665 146.87(9)
Pt1 Al5 Al6 . 22_555 94.97(6)
Pt1 Al5 Pt3 11_655 14_555 109.02(6)
Pt1 Al5 Pt3 11_655 15_655 110.15(4)
Pt1 Al5 Al1 11_655 15_655 54.91(4)
Pt1 Al5 Al1 11_655 22_555 149.31(6)
Pt1 Al5 Al2 11_655 2_655 92.70(9)
Pt1 Al5 Al2 11_655 12_555 42.00(4)
Pt1 Al5 Al2 11_655 14_555 57.06(6)
Pt1 Al5 Al2 11_655 24_655 122.02(12)
Pt1 Al5 Al5 11_655 13_655 59.08(5)
Pt1 Al5 Al6 11_655 13_665 94.97(6)
Pt1 Al5 Al6 11_655 22_555 146.87(9)
Pt3 Al5 Pt3 14_555 15_655 98.57(9)
Pt3 Al5 Al1 14_555 15_655 99.71(9)
Pt3 Al5 Al1 14_555 22_555 57.97(7)
Pt3 Al5 Al2 14_555 2_655 151.83(4)
Pt3 Al5 Al2 14_555 12_555 90.11(7)
Pt3 Al5 Al2 14_555 14_555 53.90(8)
Pt3 Al5 Al2 14_555 24_655 127.32(9)
Pt3 Al5 Al5 14_555 13_655 130.71(7)
Pt3 Al5 Al6 14_555 13_665 54.09(6)
Pt3 Al5 Al6 14_555 22_555 54.09(6)
Pt3 Al5 Al1 15_655 15_655 57.97(5)
Pt3 Al5 Al1 15_655 22_555 99.71(6)
Pt3 Al5 Al2 15_655 2_655 90.11(7)
Pt3 Al5 Al2 15_655 12_555 151.83(4)
Pt3 Al5 Al2 15_655 14_555 127.32(8)
Pt3 Al5 Al2 15_655 24_655 53.90(5)
Pt3 Al5 Al5 15_655 13_655 130.71(12)
Pt3 Al5 Al6 15_655 13_665 54.09(4)
Pt3 Al5 Al6 15_655 22_555 54.09(4)
Al1 Al5 Al1 15_655 22_555 147.80(11)
Al1 Al5 Al2 15_655 2_655 107.55(10)
Al1 Al5 Al2 15_655 12_555 94.25(6)
Al1 Al5 Al2 15_655 14_555 81.32(8)
Al1 Al5 Al2 15_655 24_655 99.10(9)
Al1 Al5 Al5 15_655 13_655 106.10(8)
Al1 Al5 Al6 15_655 13_665 51.82(7)
Al1 Al5 Al6 15_655 22_555 96.87(8)
Al1 Al5 Al2 22_555 2_655 94.25(7)
Al1 Al5 Al2 22_555 12_555 107.55(6)
Al1 Al5 Al2 22_555 14_555 99.10(10)
Al1 Al5 Al2 22_555 24_655 81.32(7)
Al1 Al5 Al5 22_555 13_655 106.10(6)
Al1 Al5 Al6 22_555 13_665 96.87(10)
Al1 Al5 Al6 22_555 22_555 51.82(7)
Al2 Al5 Al2 2_655 12_555 94.75(8)
Al2 Al5 Al2 2_655 14_555 136.62(9)
Al2 Al5 Al2 2_655 24_655 41.87(7)
Al2 Al5 Al5 2_655 13_655 47.38(6)
Al2 Al5 Al6 2_655 13_665 143.79(6)
Al2 Al5 Al6 2_655 22_555 114.26(6)
Al2 Al5 Al2 12_555 14_555 41.87(8)
Al2 Al5 Al2 12_555 24_655 136.62(12)
Al2 Al5 Al5 12_555 13_655 47.38(6)
Al2 Al5 Al6 12_555 13_665 114.26(7)
Al2 Al5 Al6 12_555 22_555 143.79(10)
Al2 Al5 Al2 14_555 24_655 178.49(13)
Al2 Al5 Al5 14_555 13_655 89.25(8)
Al2 Al5 Al6 14_555 13_665 75.09(8)
Al2 Al5 Al6 14_555 22_555 106.31(12)
Al2 Al5 Al5 24_655 13_655 89.25(10)
Al2 Al5 Al6 24_655 13_665 106.31(7)
Al2 Al5 Al6 24_655 22_555 75.09(7)
Al5 Al5 Al6 13_655 13_665 154.05(6)
Al5 Al5 Al6 13_655 22_555 154.05(6)
Al6 Al5 Al6 13_665 22_555 51.90(9)
Pt3 Al6 Pt3 . 2_665 95.57(8)
Pt3 Al6 Pt3 . 3_565 95.57(8)
Pt3 Al6 Pt5 . . 121.22(6)
Pt3 Al6 Al1 . . 61.99(5)
Pt3 Al6 Al1 . 2_665 107.41(7)
Pt3 Al6 Al1 . 3_565 148.74(7)
Pt3 Al6 Al2 . . 43.00(3)
Pt3 Al6 Al2 . 2_665 136.05(7)
Pt3 Al6 Al2 . 3_565 101.48(4)
Pt3 Al6 Al4 . . 84.83(4)
Pt3 Al6 Al4 . 2_665 158.35(10)
Pt3 Al6 Al4 . 3_565 105.96(5)
Pt3 Al6 Al5 . 13_665 122.83(12)
Pt3 Al6 Al5 . 14_565 52.32(7)
Pt3 Al6 Al5 . 15_555 52.32(5)
Pt3 Al6 Al6 . 10_665 58.78(6)
Pt3 Al6 Pt3 2_665 3_565 95.57(8)
Pt3 Al6 Pt5 2_665 . 121.22(6)
Pt3 Al6 Al1 2_665 . 148.73(6)
Pt3 Al6 Al1 2_665 2_665 61.99(5)
Pt3 Al6 Al1 2_665 3_565 107.41(5)
Pt3 Al6 Al2 2_665 . 101.48(4)
Pt3 Al6 Al2 2_665 2_665 43.00(4)
Pt3 Al6 Al2 2_665 3_565 136.05(7)
Pt3 Al6 Al4 2_665 . 105.96(6)
Pt3 Al6 Al4 2_665 2_665 84.83(4)
Pt3 Al6 Al4 2_665 3_565 158.35(8)
Pt3 Al6 Al5 2_665 13_665 52.32(5)
Pt3 Al6 Al5 2_665 14_565 122.83(12)
Pt3 Al6 Al5 2_665 15_555 52.32(4)
Pt3 Al6 Al6 2_665 10_665 58.78(6)
Pt3 Al6 Pt5 3_565 . 121.22(6)
Pt3 Al6 Al1 3_565 . 107.41(6)
Pt3 Al6 Al1 3_565 2_665 148.73(6)
Pt3 Al6 Al1 3_565 3_565 61.99(6)
Pt3 Al6 Al2 3_565 . 136.05(7)
Pt3 Al6 Al2 3_565 2_665 101.48(6)
Pt3 Al6 Al2 3_565 3_565 43.00(3)
Pt3 Al6 Al4 3_565 . 158.35(8)
Pt3 Al6 Al4 3_565 2_665 105.96(8)
Pt3 Al6 Al4 3_565 3_565 84.83(7)
Pt3 Al6 Al5 3_565 13_665 52.32(4)
Pt3 Al6 Al5 3_565 14_565 52.32(7)
Pt3 Al6 Al5 3_565 15_555 122.83(12)
Pt3 Al6 Al6 3_565 10_665 58.78(6)
Pt5 Al6 Al1 . . 63.89(8)
Pt5 Al6 Al1 . 2_665 63.89(8)
Pt5 Al6 Al1 . 3_565 63.89(8)
Pt5 Al6 Al2 . . 83.07(6)
Pt5 Al6 Al2 . 2_665 83.07(6)
Pt5 Al6 Al2 . 3_565 83.07(6)
Pt5 Al6 Al4 . . 44.23(5)
Pt5 Al6 Al4 . 2_665 44.23(5)
Pt5 Al6 Al4 . 3_565 44.23(6)
Pt5 Al6 Al5 . 13_665 115.95(6)
Pt5 Al6 Al5 . 14_565 115.95(6)
Pt5 Al6 Al5 . 15_555 115.95(6)
Pt5 Al6 Al6 . 10_665 180
Al1 Al6 Al1 . 2_665 102.09(11)
Al1 Al6 Al1 . 3_565 102.09(11)
Al1 Al6 Al2 . . 47.27(7)
Al1 Al6 Al2 . 2_665 144.06(12)
Al1 Al6 Al2 . 3_565 73.12(7)
Al1 Al6 Al4 . . 53.85(8)
Al1 Al6 Al4 . 2_665 108.02(11)
Al1 Al6 Al4 . 3_565 48.27(8)
Al1 Al6 Al5 . 13_665 157.85(7)
Al1 Al6 Al5 . 14_565 62.21(6)
Al1 Al6 Al5 . 15_555 96.77(7)
Al1 Al6 Al6 . 10_665 116.11(8)
Al1 Al6 Al1 2_665 3_565 102.09(12)
Al1 Al6 Al2 2_665 . 73.12(8)
Al1 Al6 Al2 2_665 2_665 47.27(8)
Al1 Al6 Al2 2_665 3_565 144.06(12)
Al1 Al6 Al4 2_665 . 48.27(8)
Al1 Al6 Al4 2_665 2_665 53.85(11)
Al1 Al6 Al4 2_665 3_565 108.02(12)
Al1 Al6 Al5 2_665 13_665 96.77(6)
Al1 Al6 Al5 2_665 14_565 157.85(9)
Al1 Al6 Al5 2_665 15_555 62.21(7)
Al1 Al6 Al6 2_665 10_665 116.11(8)
Al1 Al6 Al2 3_565 . 144.06(12)
Al1 Al6 Al2 3_565 2_665 73.12(8)
Al1 Al6 Al2 3_565 3_565 47.27(7)
Al1 Al6 Al4 3_565 . 108.02(12)
Al1 Al6 Al4 3_565 2_665 48.27(10)
Al1 Al6 Al4 3_565 3_565 53.85(8)
Al1 Al6 Al5 3_565 13_665 62.21(6)
Al1 Al6 Al5 3_565 14_565 96.77(9)
Al1 Al6 Al5 3_565 15_555 157.85(7)
Al1 Al6 Al6 3_565 10_665 116.11(8)
Al2 Al6 Al2 . 2_665 118.57(7)
Al2 Al6 Al2 . 3_565 118.57(5)
Al2 Al6 Al4 . . 42.03(5)
Al2 Al6 Al4 . 2_665 115.64(10)
Al2 Al6 Al4 . 3_565 92.92(8)
Al2 Al6 Al5 . 13_665 152.56(9)
Al2 Al6 Al5 . 14_565 84.80(7)
Al2 Al6 Al5 . 15_555 50.33(4)
Al2 Al6 Al6 . 10_665 96.93(6)
Al2 Al6 Al2 2_665 3_565 118.57(7)
Al2 Al6 Al4 2_665 . 92.92(7)
Al2 Al6 Al4 2_665 2_665 42.03(5)
Al2 Al6 Al4 2_665 3_565 115.64(9)
Al2 Al6 Al5 2_665 13_665 50.33(5)
Al2 Al6 Al5 2_665 14_565 152.56(10)
Al2 Al6 Al5 2_665 15_555 84.80(7)
Al2 Al6 Al6 2_665 10_665 96.93(6)
Al2 Al6 Al4 3_565 . 115.64(9)
Al2 Al6 Al4 3_565 2_665 92.92(8)
Al2 Al6 Al4 3_565 3_565 42.03(7)
Al2 Al6 Al5 3_565 13_665 84.80(5)
Al2 Al6 Al5 3_565 14_565 50.33(7)
Al2 Al6 Al5 3_565 15_555 152.56(9)
Al2 Al6 Al6 3_565 10_665 96.93(6)
Al4 Al6 Al4 . 2_665 74.32(9)
Al4 Al6 Al4 . 3_565 74.32(10)
Al4 Al6 Al5 . 13_665 143.02(6)
Al4 Al6 Al5 . 14_565 114.52(7)
Al4 Al6 Al5 . 15_555 74.15(6)
Al4 Al6 Al6 . 10_665 135.77(5)
Al4 Al6 Al4 2_665 3_565 74.32(8)
Al4 Al6 Al5 2_665 13_665 74.15(6)
Al4 Al6 Al5 2_665 14_565 143.02(10)
Al4 Al6 Al5 2_665 15_555 114.52(8)
Al4 Al6 Al6 2_665 10_665 135.77(5)
Al4 Al6 Al5 3_565 13_665 114.52(8)
Al4 Al6 Al5 3_565 14_565 74.15(6)
Al4 Al6 Al5 3_565 15_555 143.02(8)
Al4 Al6 Al6 3_565 10_665 135.77(6)
Al5 Al6 Al5 13_665 14_565 102.28(9)
Al5 Al6 Al5 13_665 15_555 102.28(8)
Al5 Al6 Al6 13_665 10_665 64.05(6)
Al5 Al6 Al5 14_565 15_555 102.28(10)
Al5 Al6 Al6 14_565 10_665 64.05(6)
Al5 Al6 Al6 15_555 10_665 64.05(6)
Ba Al7 Ba . 8_555 126.06(12)
Ba Al7 Pt2 . 3_555 74.17(6)
Ba Al7 Pt2 . 7_555 74.17(6)
Ba Al7 Pt4 . . 78.31(3)
Ba Al7 Pt4 . 7_555 155.63(11)
Ba Al7 Al3 . 2_545 70.90(5)
Ba Al7 Al3 . 3_665 70.90(7)
Ba Al7 Al3 . 7_545 124.45(7)
Ba Al7 Al3 . 9_665 124.45(6)
Ba Al7 Al7 . 2_555 113.13(4)
Ba Al7 Al7 . 3_555 113.13(5)
Ba Al7 Al8 . . 63.03(6)
Ba Al7 Pt2 8_555 3_555 74.17(6)
Ba Al7 Pt2 8_555 7_555 74.17(6)
Ba Al7 Pt4 8_555 . 155.63(11)
Ba Al7 Pt4 8_555 7_555 78.31(3)
Ba Al7 Al3 8_555 2_545 124.45(7)
Ba Al7 Al3 8_555 3_665 124.45(6)
Ba Al7 Al3 8_555 7_545 70.90(5)
Ba Al7 Al3 8_555 9_665 70.90(7)
Ba Al7 Al7 8_555 2_555 113.13(4)
Ba Al7 Al7 8_555 3_555 113.13(5)
Ba Al7 Al8 8_555 . 63.03(6)
Pt2 Al7 Pt2 3_555 7_555 106.07(13)
Pt2 Al7 Pt4 3_555 . 118.01(3)
Pt2 Al7 Pt4 3_555 7_555 118.01(3)
Pt2 Al7 Al3 3_555 2_545 59.95(5)
Pt2 Al7 Al3 3_555 3_665 144.78(11)
Pt2 Al7 Al3 3_555 7_545 59.95(5)
Pt2 Al7 Al3 3_555 9_665 144.78(11)
Pt2 Al7 Al7 3_555 2_555 156.97(10)
Pt2 Al7 Al7 3_555 3_555 96.97(8)
Pt2 Al7 Al8 3_555 . 53.03(7)
Pt2 Al7 Pt4 7_555 . 118.01(3)
Pt2 Al7 Pt4 7_555 7_555 118.01(3)
Pt2 Al7 Al3 7_555 2_545 144.78(10)
Pt2 Al7 Al3 7_555 3_665 59.95(6)
Pt2 Al7 Al3 7_555 7_545 144.78(10)
Pt2 Al7 Al3 7_555 9_665 59.95(6)
Pt2 Al7 Al7 7_555 2_555 96.97(5)
Pt2 Al7 Al7 7_555 3_555 156.97(12)
Pt2 Al7 Al8 7_555 . 53.03(7)
Pt4 Al7 Pt4 . 7_555 77.32(11)
Pt4 Al7 Al3 . 2_545 58.78(7)
Pt4 Al7 Al3 . 3_665 58.78(7)
Pt4 Al7 Al3 . 7_545 96.18(10)
Pt4 Al7 Al3 . 9_665 96.18(11)
Pt4 Al7 Al7 . 2_555 47.45(6)
Pt4 Al7 Al7 . 3_555 47.45(7)
Pt4 Al7 Al8 . . 141.34(6)
Pt4 Al7 Al3 7_555 2_545 96.18(10)
Pt4 Al7 Al3 7_555 3_665 96.18(11)
Pt4 Al7 Al3 7_555 7_545 58.78(7)
Pt4 Al7 Al3 7_555 9_665 58.78(7)
Pt4 Al7 Al7 7_555 2_555 47.45(6)
Pt4 Al7 Al7 7_555 3_555 47.45(7)
Pt4 Al7 Al8 7_555 . 141.34(6)
Al3 Al7 Al3 2_545 3_665 111.09(10)
Al3 Al7 Al3 2_545 7_545 60.12(9)
Al3 Al7 Al3 2_545 9_665 149.51(17)
Al3 Al7 Al7 2_545 2_555 100.64(11)
Al3 Al7 Al7 2_545 3_555 50.21(8)
Al3 Al7 Al8 2_545 . 105.25(9)
Al3 Al7 Al3 3_665 7_545 149.51(17)
Al3 Al7 Al3 3_665 9_665 60.12(9)
Al3 Al7 Al7 3_665 2_555 50.21(8)
Al3 Al7 Al7 3_665 3_555 100.64(13)
Al3 Al7 Al8 3_665 . 105.25(10)
Al3 Al7 Al3 7_545 9_665 111.09(10)
Al3 Al7 Al7 7_545 2_555 100.64(11)
Al3 Al7 Al7 7_545 3_555 50.21(8)
Al3 Al7 Al8 7_545 . 105.25(9)
Al3 Al7 Al7 9_665 2_555 50.21(8)
Al3 Al7 Al7 9_665 3_555 100.64(13)
Al3 Al7 Al8 9_665 . 105.25(10)
Al7 Al7 Al7 2_555 3_555 60.00(10)
Al7 Al7 Al8 2_555 . 150.00(4)
Al7 Al7 Al8 3_555 . 150.00(7)
Ba Al8 Ba . 8_555 123.43(12)
Ba Al8 Pt1 . . 76.774(13)
Ba Al8 Pt1 . 8_555 159.80(12)
Ba Al8 Pt2 . 3_555 73.60(6)
Ba Al8 Pt2 . 7_555 73.60(6)
Ba Al8 Al1 . 3_555 67.14(7)
Ba Al8 Al1 . 7_555 126.58(7)
Ba Al8 Al1 . 18_555 126.58(6)
Ba Al8 Al1 . 22_555 67.14(5)
Ba Al8 Al4 . 2_655 114.23(4)
Ba Al8 Al4 . 9_655 114.23(5)
Ba Al8 Al7 . . 61.71(6)
Ba Al8 Pt1 8_555 . 159.80(12)
Ba Al8 Pt1 8_555 8_555 76.774(13)
Ba Al8 Pt2 8_555 3_555 73.60(6)
Ba Al8 Pt2 8_555 7_555 73.60(6)
Ba Al8 Al1 8_555 3_555 126.58(6)
Ba Al8 Al1 8_555 7_555 67.14(5)
Ba Al8 Al1 8_555 18_555 67.14(7)
Ba Al8 Al1 8_555 22_555 126.58(7)
Ba Al8 Al4 8_555 2_655 114.23(4)
Ba Al8 Al4 8_555 9_655 114.23(5)
Ba Al8 Al7 8_555 . 61.71(6)
Pt1 Al8 Pt1 . 8_555 83.02(12)
Pt1 Al8 Pt2 . 3_555 116.49(3)
Pt1 Al8 Pt2 . 7_555 116.49(2)
Pt1 Al8 Al1 . 3_555 57.70(7)
Pt1 Al8 Al1 . 7_555 101.92(11)
Pt1 Al8 Al1 . 18_555 101.92(12)
Pt1 Al8 Al1 . 22_555 57.70(7)
Pt1 Al8 Al4 . 2_655 49.57(7)
Pt1 Al8 Al4 . 9_655 49.57(7)
Pt1 Al8 Al7 . . 138.49(6)
Pt1 Al8 Pt2 8_555 3_555 116.49(3)
Pt1 Al8 Pt2 8_555 7_555 116.49(2)
Pt1 Al8 Al1 8_555 3_555 101.92(12)
Pt1 Al8 Al1 8_555 7_555 57.70(7)
Pt1 Al8 Al1 8_555 18_555 57.70(7)
Pt1 Al8 Al1 8_555 22_555 101.92(11)
Pt1 Al8 Al4 8_555 2_655 49.57(7)
Pt1 Al8 Al4 8_555 9_655 49.57(7)
Pt1 Al8 Al7 8_555 . 138.49(6)
Pt2 Al8 Pt2 3_555 7_555 106.88(15)
Pt2 Al8 Al1 3_555 3_555 59.20(6)
Pt2 Al8 Al1 3_555 7_555 140.60(10)
Pt2 Al8 Al1 3_555 18_555 59.20(6)
Pt2 Al8 Al1 3_555 22_555 140.60(10)
Pt2 Al8 Al4 3_555 2_655 96.56(6)
Pt2 Al8 Al4 3_555 9_655 156.55(14)
Pt2 Al8 Al7 3_555 . 53.44(7)
Pt2 Al8 Al1 7_555 3_555 140.60(11)
Pt2 Al8 Al1 7_555 7_555 59.20(6)
Pt2 Al8 Al1 7_555 18_555 140.60(11)
Pt2 Al8 Al1 7_555 22_555 59.20(6)
Pt2 Al8 Al4 7_555 2_655 156.55(12)
Pt2 Al8 Al4 7_555 9_655 96.56(9)
Pt2 Al8 Al7 7_555 . 53.44(7)
Al1 Al8 Al1 3_555 7_555 154.71(19)
Al1 Al8 Al1 3_555 18_555 67.97(7)
Al1 Al8 Al1 3_555 22_555 106.21(8)
Al1 Al8 Al4 3_555 2_655 53.88(10)
Al1 Al8 Al4 3_555 9_655 102.14(15)
Al1 Al8 Al7 3_555 . 102.64(11)
Al1 Al8 Al1 7_555 18_555 106.21(8)
Al1 Al8 Al1 7_555 22_555 67.97(7)
Al1 Al8 Al4 7_555 2_655 102.14(13)
Al1 Al8 Al4 7_555 9_655 53.88(10)
Al1 Al8 Al7 7_555 . 102.64(10)
Al1 Al8 Al1 18_555 22_555 154.71(19)
Al1 Al8 Al4 18_555 2_655 53.88(10)
Al1 Al8 Al4 18_555 9_655 102.14(15)
Al1 Al8 Al7 18_555 . 102.64(11)
Al1 Al8 Al4 22_555 2_655 102.14(13)
Al1 Al8 Al4 22_555 9_655 53.88(10)
Al1 Al8 Al7 22_555 . 102.64(10)
Al4 Al8 Al4 2_655 9_655 59.99(12)
Al4 Al8 Al7 2_655 . 150.00(6)
Al4 Al8 Al7 9_655 . 150.00(9)
Ba Al9 Ba . 2_555 112.120(7)
Ba Al9 Ba . 3_555 112.120(13)
Ba Al9 Ba . 10_555 67.880(7)
Ba Al9 Ba . 11_555 180
Ba Al9 Ba . 12_555 67.880(13)
Ba Al9 Pt4 . . 73.329(8)
Ba Al9 Pt4 . 10_555 106.671(8)
Ba Al9 Al3 . 1_455 118.51(5)
Ba Al9 Al3 . 2_545 57.181(10)
Ba Al9 Al3 . 3_665 57.18(5)
Ba Al9 Al3 . 10_565 122.819(10)
Ba Al9 Al3 . 11_655 61.49(5)
Ba Al9 Al3 . 12_445 122.82(5)
Ba Al9 Ba 2_555 3_555 112.120(13)
Ba Al9 Ba 2_555 10_555 180
Ba Al9 Ba 2_555 11_555 67.880(7)
Ba Al9 Ba 2_555 12_555 67.880(13)
Ba Al9 Pt4 2_555 . 73.329(8)
Ba Al9 Pt4 2_555 10_555 106.671(8)
Ba Al9 Al3 2_555 1_455 57.181(10)
Ba Al9 Al3 2_555 2_545 118.51(5)
Ba Al9 Al3 2_555 3_665 57.18(5)
Ba Al9 Al3 2_555 10_565 61.49(5)
Ba Al9 Al3 2_555 11_655 122.819(10)
Ba Al9 Al3 2_555 12_445 122.82(5)
Ba Al9 Ba 3_555 10_555 67.880(13)
Ba Al9 Ba 3_555 11_555 67.880(13)
Ba Al9 Ba 3_555 12_555 180
Ba Al9 Pt4 3_555 . 73.329(8)
Ba Al9 Pt4 3_555 10_555 106.671(8)
Ba Al9 Al3 3_555 1_455 57.181(13)
Ba Al9 Al3 3_555 2_545 57.181(13)
Ba Al9 Al3 3_555 3_665 118.51(4)
Ba Al9 Al3 3_555 10_565 122.819(13)
Ba Al9 Al3 3_555 11_655 122.819(13)
Ba Al9 Al3 3_555 12_445 61.49(4)
Ba Al9 Ba 10_555 11_555 112.120(7)
Ba Al9 Ba 10_555 12_555 112.120(13)
Ba Al9 Pt4 10_555 . 106.671(8)
Ba Al9 Pt4 10_555 10_555 73.329(8)
Ba Al9 Al3 10_555 1_455 122.819(10)
Ba Al9 Al3 10_555 2_545 61.49(5)
Ba Al9 Al3 10_555 3_665 122.82(5)
Ba Al9 Al3 10_555 10_565 118.51(5)
Ba Al9 Al3 10_555 11_655 57.181(10)
Ba Al9 Al3 10_555 12_445 57.18(5)
Ba Al9 Ba 11_555 12_555 112.120(13)
Ba Al9 Pt4 11_555 . 106.671(8)
Ba Al9 Pt4 11_555 10_555 73.329(8)
Ba Al9 Al3 11_555 1_455 61.49(5)
Ba Al9 Al3 11_555 2_545 122.819(10)
Ba Al9 Al3 11_555 3_665 122.82(5)
Ba Al9 Al3 11_555 10_565 57.181(10)
Ba Al9 Al3 11_555 11_655 118.51(5)
Ba Al9 Al3 11_555 12_445 57.18(5)
Ba Al9 Pt4 12_555 . 106.671(8)
Ba Al9 Pt4 12_555 10_555 73.329(8)
Ba Al9 Al3 12_555 1_455 122.819(13)
Ba Al9 Al3 12_555 2_545 122.819(13)
Ba Al9 Al3 12_555 3_665 61.49(4)
Ba Al9 Al3 12_555 10_565 57.181(13)
Ba Al9 Al3 12_555 11_655 57.181(13)
Ba Al9 Al3 12_555 12_445 118.51(4)
Pt4 Al9 Pt4 . 10_555 180
Pt4 Al9 Al3 . 1_455 45.18(5)
Pt4 Al9 Al3 . 2_545 45.18(5)
Pt4 Al9 Al3 . 3_665 45.18(4)
Pt4 Al9 Al3 . 10_565 134.82(5)
Pt4 Al9 Al3 . 11_655 134.82(5)
Pt4 Al9 Al3 . 12_445 134.82(4)
Pt4 Al9 Al3 10_555 1_455 134.82(5)
Pt4 Al9 Al3 10_555 2_545 134.82(5)
Pt4 Al9 Al3 10_555 3_665 134.82(4)
Pt4 Al9 Al3 10_555 10_565 45.18(5)
Pt4 Al9 Al3 10_555 11_655 45.18(5)
Pt4 Al9 Al3 10_555 12_445 45.18(4)
Al3 Al9 Al3 1_455 2_545 75.81(5)
Al3 Al9 Al3 1_455 3_665 75.81(6)
Al3 Al9 Al3 1_455 10_565 104.19(5)
Al3 Al9 Al3 1_455 11_655 180
Al3 Al9 Al3 1_455 12_445 104.19(6)
Al3 Al9 Al3 2_545 3_665 75.81(6)
Al3 Al9 Al3 2_545 10_565 180
Al3 Al9 Al3 2_545 11_655 104.19(5)
Al3 Al9 Al3 2_545 12_445 104.19(6)
Al3 Al9 Al3 3_665 10_565 104.19(6)
Al3 Al9 Al3 3_665 11_655 104.19(6)
Al3 Al9 Al3 3_665 12_445 180
Al3 Al9 Al3 10_565 11_655 75.81(5)
Al3 Al9 Al3 10_565 12_445 75.81(6)
Al3 Al9 Al3 11_655 12_445 75.81(6)

loop_
_geom_bond_atom_site_label_1
_geom_bond_atom_site_label_2
_geom_bond_site_symmetry_2
_geom_bond_distance
Ba Pt1 . 3.7849(9)
Ba Pt2 3_555 3.6159(6)
Ba Pt2 7_555 3.6159(6)
Ba Pt3 3_555 3.5864(8)
Ba Pt3 14_555 3.5864(10)
Ba Pt4 . 3.7989(10)
Ba Al1 3_555 3.407(3)
Ba Al1 22_555 3.407(2)
Ba Al2 3_555 3.604(2)
Ba Al2 12_555 3.387(3)
Ba Al2 14_555 3.387(2)
Ba Al2 22_555 3.604(2)
Ba Al3 2_545 3.5686(18)
Ba Al3 3_665 3.569(3)
Ba Al3 11_655 3.812(3)
Ba Al5 . 3.9556(18)
Ba Al5 13_655 3.956(3)
Ba Al7 . 3.3222(18)
Ba Al8 . 3.362(2)
Ba Al9 . 3.7204(9)
Pt1 Pt1 8_555 3.5388(5)
Pt1 Al1 3_555 2.602(2)
Pt1 Al1 22_555 2.602(3)
Pt1 Al2 2_655 2.653(3)
Pt1 Al2 24_655 2.653(2)
Pt1 Al4 2_655 2.590(4)
Pt1 Al4 9_655 2.590(2)
Pt1 Al5 . 2.6333(14)
Pt1 Al5 13_655 2.6333(14)
Pt1 Al8 . 2.670(3)
Pt2 Al1 . 2.624(2)
Pt2 Al1 16_555 2.624(2)
Pt2 Al2 . 2.678(2)
Pt2 Al2 16_555 2.678(2)
Pt2 Al3 3_665 2.693(3)
Pt2 Al3 9_665 2.693(3)
Pt2 Al4 . 2.630(3)
Pt2 Al7 2_555 2.597(2)
Pt2 Al8 2_555 2.583(2)
Pt3 Pt3 2_665 3.8391(12)
Pt3 Pt3 3_565 3.8391(9)
Pt3 Al1 . 2.696(2)
Pt3 Al1 11_555 2.696(2)
Pt3 Al2 . 2.484(2)
Pt3 Al2 11_555 2.484(2)
Pt3 Al5 14_565 2.533(4)
Pt3 Al5 15_555 2.533(3)
Pt3 Al6 . 2.5919(18)
Pt3 Al6 10_665 2.5919(18)
Pt4 Pt4 7_555 3.292(2)
Pt4 Al3 1_455 2.663(3)
Pt4 Al3 2_545 2.663(3)
Pt4 Al3 3_665 2.663(2)
Pt4 Al7 . 2.635(3)
Pt4 Al7 2_555 2.635(3)
Pt4 Al7 3_555 2.635(2)
Pt4 Al9 . 2.3821(17)
Pt5 Al1 . 2.8184(19)
Pt5 Al1 2_665 2.818(3)
Pt5 Al1 3_565 2.818(3)
Pt5 Al1 16_555 2.8184(19)
Pt5 Al1 17_665 2.818(3)
Pt5 Al1 18_565 2.818(3)
Pt5 Al4 . 2.613(4)
Pt5 Al4 2_665 2.613(3)
Pt5 Al4 3_565 2.613(5)
Pt5 Al6 . 2.685(3)
Pt5 Al6 16_555 2.685(3)
Al1 Al1 16_555 3.044(3)
Al1 Al2 . 2.679(4)
Al1 Al2 3_565 3.827(4)
Al1 Al4 . 3.056(4)
Al1 Al4 3_565 2.800(5)
Al1 Al5 14_565 2.973(3)
Al1 Al6 . 2.642(2)
Al1 Al8 2_555 2.723(2)
Al2 Al2 22_555 2.630(4)
Al2 Al3 3_665 2.690(3)
Al2 Al4 . 2.651(2)
Al2 Al4 7_555 3.975(4)
Al2 Al5 3_665 3.940(4)
Al2 Al5 15_555 2.899(2)
Al2 Al6 . 3.640(3)
Al3 Al3 8_555 2.789(4)
Al3 Al7 2_655 2.784(3)
Al3 Al7 3_655 2.784(5)
Al3 Al9 1_655 3.737(3)
Al4 Al4 7_555 3.337(6)
Al4 Al6 . 3.747(4)
Al4 Al6 16_555 3.747(4)
Al4 Al8 3_665 3.337(5)
Al5 Al5 13_655 2.706(4)
Al5 Al6 13_665 3.070(3)
Al5 Al6 22_555 3.070(3)
Al6 Al6 10_665 2.687(5)
Al7 Al7 2_555 3.563(5)
Al7 Al7 3_555 3.563(5)
Al7 Al8 . 3.100(6)

loop_
_jana_atom_site_adp_c_label
_jana_atom_site_adp_c_type_symbol
_jana_atom_site_adp_c_111
_jana_atom_site_adp_c_112
_jana_atom_site_adp_c_113
_jana_atom_site_adp_c_122
_jana_atom_site_adp_c_123
_jana_atom_site_adp_c_133
_jana_atom_site_adp_c_222
_jana_atom_site_adp_c_223
_jana_atom_site_adp_c_233
_jana_atom_site_adp_c_333
Pt4 Pt 0 0 0 0 0 0 0 0 0 0

loop_
_jana_atom_site_adp_d_label
_jana_atom_site_adp_d_type_symbol
_jana_atom_site_adp_d_1111
_jana_atom_site_adp_d_1112
_jana_atom_site_adp_d_1113
_jana_atom_site_adp_d_1122
_jana_atom_site_adp_d_1123
_jana_atom_site_adp_d_1133
_jana_atom_site_adp_d_1222
_jana_atom_site_adp_d_1223
_jana_atom_site_adp_d_1233
_jana_atom_site_adp_d_1333
_jana_atom_site_adp_d_2222
_jana_atom_site_adp_d_2223
_jana_atom_site_adp_d_2233
_jana_atom_site_adp_d_2333
_jana_atom_site_adp_d_3333
Pt4 Pt 0 0 0 0 0 0 0 0 0 0 0 0 0 0 0
